data_7062711
loop_
_publ_author_name
'Guo, Yimei'
'Sun, Zhenhua'
'He, Xiaodan'
'Cao, Penghui'
'Fan, Guangping'
'Gao, Qinghe'

_publ_section_title
;
 KI-mediated three-component annelation for the regioselective synthesis
 of angular azolo[1,5-a]pyrimidine derivatives
;
_journal_issue 40
_journal_name_full 'New Journal of Chemistry'
_journal_page_first 18618
_journal_page_last 18622
_journal_paper_doi 10.1039/D3NJ03930G
_journal_volume 47
_journal_year 2023
_chemical_formula_sum 'C23 H27 N3 O2'
_chemical_formula_weight 377.47
_space_group_crystal_system triclinic
_space_group_IT_number 2
_space_group_name_Hall '-P 1'
_space_group_name_H-M_alt 'P -1'
_atom_sites_solution_hydrogens geom
_audit_creation_method SHELXL-2016/6
_audit_update_record
;
2023-03-30 deposited with the CCDC.	2023-09-14 downloaded from the CCDC.
;
_cell_angle_alpha 108.552(5)
_cell_angle_beta 110.723(4)
_cell_angle_gamma 103.618(5)
_cell_formula_units_Z 2
_cell_length_a 10.097(4)
_cell_length_b 10.892(4)
_cell_length_c 11.599(4)
_cell_measurement_reflns_used 2045
_cell_measurement_temperature 296(2)
_cell_measurement_theta_max 27.22
_cell_measurement_theta_min 2.24
_cell_volume 1040.3(7)
_computing_structure_refinement 'SHELXL-2016/6 (Sheldrick, 2016)'
_computing_structure_solution 'SHELXT 2014/5 (Sheldrick, 2014)'
_diffrn_ambient_temperature 296(2)
_diffrn_measured_fraction_theta_full 0.985
_diffrn_measured_fraction_theta_max 0.964
_diffrn_measurement_device_type 'Bruker APEX-II CCD'
_diffrn_measurement_method '\f and \w scans'
_diffrn_radiation_type MoK\a
_diffrn_radiation_wavelength 0.71073
_diffrn_reflns_av_R_equivalents 0.0198
_diffrn_reflns_av_unetI/netI 0.0446
_diffrn_reflns_Laue_measured_fraction_full 0.985
_diffrn_reflns_Laue_measured_fraction_max 0.964
_diffrn_reflns_limit_h_max 13
_diffrn_reflns_limit_h_min -12
_diffrn_reflns_limit_k_max 14
_diffrn_reflns_limit_k_min -13
_diffrn_reflns_limit_l_max 14
_diffrn_reflns_limit_l_min -14
_diffrn_reflns_number 6262
_diffrn_reflns_point_group_measured_fraction_full 0.985
_diffrn_reflns_point_group_measured_fraction_max 0.964
_diffrn_reflns_theta_full 25.242
_diffrn_reflns_theta_max 27.469
_diffrn_reflns_theta_min 2.092
_exptl_absorpt_coefficient_mu 0.078
_exptl_crystal_colour colourless
_exptl_crystal_density_diffrn 1.205
_exptl_crystal_description block
_exptl_crystal_F_000 404
_exptl_crystal_size_max 0.180
_exptl_crystal_size_mid 0.160
_exptl_crystal_size_min 0.150
_refine_diff_density_max 0.613
_refine_diff_density_min -0.329
_refine_diff_density_rms 0.067
_refine_ls_extinction_method none
_refine_ls_goodness_of_fit_ref 1.089
_refine_ls_hydrogen_treatment constr
_refine_ls_matrix_type full
_refine_ls_number_parameters 257
_refine_ls_number_reflns 4579
_refine_ls_number_restraints 0
_refine_ls_restrained_S_all 1.089
_refine_ls_R_factor_all 0.1018
_refine_ls_R_factor_gt 0.0746
_refine_ls_shift/su_max 0.000
_refine_ls_shift/su_mean 0.000
_refine_ls_structure_factor_coef Fsqd
_refine_ls_weighting_details 'w=1/[\s^2^(Fo^2^)+(0.1900P)^2^] where P=(Fo^2^+2Fc^2^)/3'
_refine_ls_weighting_scheme calc
_refine_ls_wR_factor_gt 0.2475
_refine_ls_wR_factor_ref 0.2829
_reflns_Friedel_coverage 0.000
_reflns_number_gt 3112
_reflns_number_total 4579
_reflns_threshold_expression 'I > 2\s(I)'
_cod_data_source_file d3nj03930g2.cif
_cod_data_source_block H042_0m
_cod_depositor_comments 'Adding full bibliography for 7062711.cif.'
_cod_original_cell_volume 1040.2(7)
_cod_database_code 7062711
_shelx_shelxl_version_number 2016/6
_shelx_space_group_comment
;
The symmetry employed for this shelxl refinement is uniquely defined
by the following loop, which should always be used as a source of
symmetry information in preference to the above space-group names.
They are only intended as comments.
;
_shelx_estimated_absorpt_t_min 0.986
_shelx_estimated_absorpt_t_max 0.988

loop_
_space_group_symop_operation_xyz
'x, y, z'
'-x, -y, -z'

loop_
_atom_site_label
_atom_site_type_symbol
_atom_site_fract_x
_atom_site_fract_y
_atom_site_fract_z
_atom_site_U_iso_or_equiv
_atom_site_adp_type
_atom_site_occupancy
_atom_site_site_symmetry_order
_atom_site_calc_flag
_atom_site_refinement_flags_posn
_atom_site_refinement_flags_adp
_atom_site_refinement_flags_occupancy
_atom_site_disorder_assembly
_atom_site_disorder_group
O1 O 0.7698(3) 0.1231(3) 0.4336(2) 0.0836(8) Uani 1 1 d . . . . .
O2 O 0.7830(2) 0.1080(2) 0.62578(19) 0.0624(6) Uani 1 1 d . . . . .
N1 N 0.4334(2) 0.2858(2) 0.48777(18) 0.0428(5) Uani 1 1 d . . . . .
N2 N 0.4662(3) 0.2879(2) 0.61311(19) 0.0551(6) Uani 1 1 d . . . . .
N3 N 0.4997(2) 0.2187(2) 0.30626(17) 0.0403(5) Uani 1 1 d . . . . .
C1 C 0.3778(3) 0.3454(3) 0.0574(2) 0.0474(6) Uani 1 1 d . . . . .
H1 H 0.381334 0.430436 0.113334 0.057 Uiso 1 1 calc R U . . .
C2 C 0.3682(3) 0.3218(3) -0.0712(3) 0.0568(7) Uani 1 1 d . . . . .
H2 H 0.365699 0.391720 -0.100578 0.068 Uiso 1 1 calc R U . . .
C3 C 0.3624(3) 0.1968(3) -0.1551(3) 0.0598(7) Uani 1 1 d . . . . .
H3 H 0.354115 0.181636 -0.241345 0.072 Uiso 1 1 calc R U . . .
C4 C 0.3689(3) 0.0936(3) -0.1112(3) 0.0569(7) Uani 1 1 d . . . . .
H4 H 0.365985 0.009063 -0.167293 0.068 Uiso 1 1 calc R U . . .
C5 C 0.3797(3) 0.1164(3) 0.0170(2) 0.0459(6) Uani 1 1 d . . . . .
H5 H 0.385466 0.047074 0.046715 0.055 Uiso 1 1 calc R U . . .
C6 C 0.3820(2) 0.2410(2) 0.1018(2) 0.0381(5) Uani 1 1 d . . . . .
C7 C 0.3984(2) 0.2617(2) 0.2408(2) 0.0368(5) Uani 1 1 d . . . . .
C8 C 0.5185(3) 0.2303(2) 0.4308(2) 0.0404(5) Uani 1 1 d . . . . .
C9 C 0.3261(3) 0.3288(2) 0.4207(2) 0.0403(5) Uani 1 1 d . . . . .
C10 C 0.3045(2) 0.3163(2) 0.2937(2) 0.0377(5) Uani 1 1 d . . . . .
C11 C 0.1779(3) 0.3507(3) 0.2106(2) 0.0462(6) Uani 1 1 d . . . . .
H11A H 0.130601 0.284012 0.114633 0.055 Uiso 1 1 calc R U . . .
H11B H 0.222663 0.443910 0.218219 0.055 Uiso 1 1 calc R U . . .
C12 C 0.0540(3) 0.3465(3) 0.2569(2) 0.0491(6) Uani 1 1 d . . . . .
H12 H 0.006430 0.248704 0.239722 0.059 Uiso 1 1 calc R U . . .
C13 C 0.1294(3) 0.4325(4) 0.4104(3) 0.0633(8) Uani 1 1 d . . . . .
H13A H 0.049950 0.432770 0.438964 0.076 Uiso 1 1 calc R U . . .
H13B H 0.187821 0.528984 0.433601 0.076 Uiso 1 1 calc R U . . .
C14 C 0.2353(3) 0.3780(3) 0.4890(2) 0.0532(7) Uani 1 1 d . . . . .
H14A H 0.305559 0.452183 0.581033 0.064 Uiso 1 1 calc R U . . .
H14B H 0.174724 0.300542 0.496984 0.064 Uiso 1 1 calc R U . . .
C15 C -0.0786(3) 0.3803(3) 0.1733(2) 0.0492(6) Uani 1 1 d . . . . .
C16 C -0.1451(4) 0.2877(5) 0.0207(3) 0.0908(12) Uani 1 1 d . . . . .
H16A H -0.235780 0.299856 -0.029097 0.136 Uiso 1 1 calc R U . . .
H16B H -0.171382 0.190871 0.004138 0.136 Uiso 1 1 calc R U . . .
H16C H -0.070242 0.313619 -0.009337 0.136 Uiso 1 1 calc R U . . .
C17 C -0.0257(4) 0.5318(4) 0.2008(4) 0.0985(13) Uani 1 1 d . . . . .
H17A H 0.063110 0.556698 0.186751 0.148 Uiso 1 1 calc R U . . .
H17B H 0.000389 0.589669 0.293994 0.148 Uiso 1 1 calc R U . . .
H17C H -0.106754 0.546248 0.139341 0.148 Uiso 1 1 calc R U . . .
C18 C -0.2105(4) 0.3442(4) 0.2096(4) 0.0863(11) Uani 1 1 d . . . . .
H18A H -0.295377 0.358906 0.153312 0.129 Uiso 1 1 calc R U . . .
H18B H -0.175437 0.403627 0.304604 0.129 Uiso 1 1 calc R U . . .
H18C H -0.243079 0.247410 0.193426 0.129 Uiso 1 1 calc R U . . .
C19 C 0.5701(3) 0.2320(3) 0.6327(2) 0.0545(7) Uani 1 1 d . . . . .
H19 H 0.613117 0.218392 0.710628 0.065 Uiso 1 1 calc R U . . .
C20 C 0.6103(3) 0.1949(3) 0.5265(2) 0.0445(6) Uani 1 1 d . . . . .
C21 C 0.7257(3) 0.1379(3) 0.5190(2) 0.0525(7) Uani 1 1 d . . . . .
C22 C 0.9020(4) 0.0548(4) 0.6354(3) 0.0753(9) Uani 1 1 d . . . . .
H22A H 0.985611 0.118385 0.633501 0.090 Uiso 1 1 calc R U . . .
H22B H 0.861375 -0.036576 0.558218 0.090 Uiso 1 1 calc R U . . .
C23 C 0.9581(4) 0.0424(4) 0.7637(4) 0.0873(11) Uani 1 1 d . . . . .
H23A H 0.872872 -0.012210 0.769285 0.131 Uiso 1 1 calc R U . . .
H23B H 1.009458 0.134528 0.839684 0.131 Uiso 1 1 calc R U . . .
H23C H 1.028937 -0.003295 0.766625 0.131 Uiso 1 1 calc R U . . .

loop_
_atom_site_aniso_label
_atom_site_aniso_U_11
_atom_site_aniso_U_22
_atom_site_aniso_U_33
_atom_site_aniso_U_23
_atom_site_aniso_U_13
_atom_site_aniso_U_12
O1 0.0995(17) 0.134(2) 0.0554(13) 0.0471(13) 0.0450(12) 0.0848(16)
O2 0.0610(11) 0.0828(14) 0.0591(11) 0.0404(10) 0.0242(9) 0.0464(10)
N1 0.0448(11) 0.0565(12) 0.0327(10) 0.0210(9) 0.0185(8) 0.0263(9)
N2 0.0619(13) 0.0826(16) 0.0375(11) 0.0336(11) 0.0261(10) 0.0405(12)
N3 0.0383(10) 0.0528(11) 0.0366(10) 0.0231(9) 0.0182(8) 0.0228(9)
C1 0.0474(13) 0.0592(15) 0.0504(14) 0.0315(12) 0.0286(11) 0.0250(12)
C2 0.0530(15) 0.0789(19) 0.0622(16) 0.0503(15) 0.0322(13) 0.0288(14)
C3 0.0570(16) 0.093(2) 0.0431(14) 0.0352(14) 0.0299(12) 0.0338(15)
C4 0.0592(16) 0.0767(18) 0.0409(13) 0.0237(13) 0.0272(12) 0.0338(14)
C5 0.0475(13) 0.0581(14) 0.0412(12) 0.0270(11) 0.0219(10) 0.0262(11)
C6 0.0328(11) 0.0531(13) 0.0370(11) 0.0242(10) 0.0186(9) 0.0207(10)
C7 0.0328(10) 0.0432(12) 0.0379(11) 0.0196(9) 0.0183(9) 0.0151(9)
C8 0.0376(11) 0.0487(13) 0.0349(11) 0.0178(10) 0.0156(9) 0.0197(10)
C9 0.0422(12) 0.0464(13) 0.0367(12) 0.0189(10) 0.0188(10) 0.0228(10)
C10 0.0379(11) 0.0427(12) 0.0380(11) 0.0201(9) 0.0190(9) 0.0193(9)
C11 0.0449(13) 0.0649(15) 0.0441(13) 0.0307(11) 0.0241(11) 0.0315(11)
C12 0.0447(13) 0.0653(16) 0.0482(14) 0.0280(12) 0.0257(11) 0.0287(12)
C13 0.0618(17) 0.086(2) 0.0519(16) 0.0270(15) 0.0285(14) 0.0462(16)
C14 0.0593(15) 0.0734(17) 0.0401(13) 0.0238(12) 0.0286(12) 0.0400(14)
C15 0.0390(12) 0.0656(16) 0.0504(14) 0.0288(12) 0.0215(11) 0.0269(12)
C16 0.065(2) 0.132(3) 0.061(2) 0.032(2) 0.0163(16) 0.050(2)
C17 0.071(2) 0.087(3) 0.140(4) 0.064(3) 0.030(2) 0.046(2)
C18 0.0502(17) 0.133(3) 0.082(2) 0.046(2) 0.0334(16) 0.0449(19)
C19 0.0540(15) 0.0793(18) 0.0376(13) 0.0310(13) 0.0182(11) 0.0355(14)
C20 0.0420(12) 0.0568(14) 0.0360(12) 0.0224(11) 0.0150(10) 0.0236(11)
C21 0.0531(15) 0.0618(16) 0.0397(13) 0.0207(11) 0.0136(11) 0.0327(13)
C22 0.0684(19) 0.082(2) 0.079(2) 0.0354(17) 0.0235(16) 0.0513(17)
C23 0.065(2) 0.084(2) 0.103(3) 0.053(2) 0.0144(19) 0.0367(18)

loop_
_atom_type_symbol
_atom_type_description
_atom_type_scat_dispersion_real
_atom_type_scat_dispersion_imag
_atom_type_scat_source
C C 0.0033 0.0016 'International Tables Vol C Tables 4.2.6.8 and 6.1.1.4'
H H 0.0000 0.0000 'International Tables Vol C Tables 4.2.6.8 and 6.1.1.4'
N N 0.0061 0.0033 'International Tables Vol C Tables 4.2.6.8 and 6.1.1.4'
O O 0.0106 0.0060 'International Tables Vol C Tables 4.2.6.8 and 6.1.1.4'

loop_
_geom_angle_atom_site_label_1
_geom_angle_atom_site_label_2
_geom_angle_atom_site_label_3
_geom_angle
_geom_angle_site_symmetry_1
_geom_angle_site_symmetry_3
_geom_angle_publ_flag
C21 O2 C22 117.2(2) . . ?
N2 N1 C9 125.09(18) . . ?
N2 N1 C8 112.58(19) . . ?
C9 N1 C8 122.30(18) . . ?
C19 N2 N1 103.46(18) . . ?
C7 N3 C8 117.96(18) . . ?
C6 C1 C2 119.6(2) . . ?
C6 C1 H1 120.2 . . ?
C2 C1 H1 120.2 . . ?
C3 C2 C1 120.9(2) . . ?
C3 C2 H2 119.5 . . ?
C1 C2 H2 119.5 . . ?
C2 C3 C4 119.9(2) . . ?
C2 C3 H3 120.1 . . ?
C4 C3 H3 120.1 . . ?
C3 C4 C5 119.7(3) . . ?
C3 C4 H4 120.1 . . ?
C5 C4 H4 120.1 . . ?
C4 C5 C6 121.2(2) . . ?
C4 C5 H5 119.4 . . ?
C6 C5 H5 119.4 . . ?
C5 C6 C1 118.7(2) . . ?
C5 C6 C7 118.86(19) . . ?
C1 C6 C7 122.3(2) . . ?
N3 C7 C10 123.48(18) . . ?
N3 C7 C6 114.20(18) . . ?
C10 C7 C6 122.22(18) . . ?
N3 C8 N1 120.67(19) . . ?
N3 C8 C20 133.9(2) . . ?
N1 C8 C20 105.43(19) . . ?
C10 C9 N1 117.69(19) . . ?
C10 C9 C14 125.1(2) . . ?
N1 C9 C14 117.09(19) . . ?
C9 C10 C7 117.86(19) . . ?
C9 C10 C11 119.51(19) . . ?
C7 C10 C11 122.51(18) . . ?
C10 C11 C12 112.99(18) . . ?
C10 C11 H11A 109.0 . . ?
C12 C11 H11A 109.0 . . ?
C10 C11 H11B 109.0 . . ?
C12 C11 H11B 109.0 . . ?
H11A C11 H11B 107.8 . . ?
C13 C12 C11 109.2(2) . . ?
C13 C12 C15 114.9(2) . . ?
C11 C12 C15 114.43(19) . . ?
C13 C12 H12 105.8 . . ?
C11 C12 H12 105.8 . . ?
C15 C12 H12 105.8 . . ?
C12 C13 C14 113.2(2) . . ?
C12 C13 H13A 108.9 . . ?
C14 C13 H13A 108.9 . . ?
C12 C13 H13B 108.9 . . ?
C14 C13 H13B 108.9 . . ?
H13A C13 H13B 107.8 . . ?
C9 C14 C13 112.1(2) . . ?
C9 C14 H14A 109.2 . . ?
C13 C14 H14A 109.2 . . ?
C9 C14 H14B 109.2 . . ?
C13 C14 H14B 109.2 . . ?
H14A C14 H14B 107.9 . . ?
C17 C15 C16 109.5(3) . . ?
C17 C15 C18 109.5(3) . . ?
C16 C15 C18 106.2(2) . . ?
C17 C15 C12 111.8(2) . . ?
C16 C15 C12 110.1(2) . . ?
C18 C15 C12 109.4(2) . . ?
C15 C16 H16A 109.5 . . ?
C15 C16 H16B 109.5 . . ?
H16A C16 H16B 109.5 . . ?
C15 C16 H16C 109.5 . . ?
H16A C16 H16C 109.5 . . ?
H16B C16 H16C 109.5 . . ?
C15 C17 H17A 109.5 . . ?
C15 C17 H17B 109.5 . . ?
H17A C17 H17B 109.5 . . ?
C15 C17 H17C 109.5 . . ?
H17A C17 H17C 109.5 . . ?
H17B C17 H17C 109.5 . . ?
C15 C18 H18A 109.5 . . ?
C15 C18 H18B 109.5 . . ?
H18A C18 H18B 109.5 . . ?
C15 C18 H18C 109.5 . . ?
H18A C18 H18C 109.5 . . ?
H18B C18 H18C 109.5 . . ?
N2 C19 C20 114.5(2) . . ?
N2 C19 H19 122.8 . . ?
C20 C19 H19 122.8 . . ?
C8 C20 C19 104.1(2) . . ?
C8 C20 C21 127.6(2) . . ?
C19 C20 C21 128.3(2) . . ?
O1 C21 O2 123.4(2) . . ?
O1 C21 C20 126.2(2) . . ?
O2 C21 C20 110.4(2) . . ?
O2 C22 C23 108.5(3) . . ?
O2 C22 H22A 110.0 . . ?
C23 C22 H22A 110.0 . . ?
O2 C22 H22B 110.0 . . ?
C23 C22 H22B 110.0 . . ?
H22A C22 H22B 108.4 . . ?
C22 C23 H23A 109.5 . . ?
C22 C23 H23B 109.5 . . ?
H23A C23 H23B 109.5 . . ?
C22 C23 H23C 109.5 . . ?
H23A C23 H23C 109.5 . . ?
H23B C23 H23C 109.5 . . ?

loop_
_geom_bond_atom_site_label_1
_geom_bond_atom_site_label_2
_geom_bond_distance
_geom_bond_site_symmetry_2
_geom_bond_publ_flag
O1 C21 1.204(3) . ?
O2 C21 1.346(3) . ?
O2 C22 1.438(3) . ?
N1 N2 1.363(3) . ?
N1 C9 1.368(3) . ?
N1 C8 1.391(3) . ?
N2 C19 1.321(3) . ?
N3 C7 1.321(3) . ?
N3 C8 1.348(3) . ?
C1 C6 1.392(3) . ?
C1 C2 1.394(3) . ?
C1 H1 0.9300 . ?
C2 C3 1.372(4) . ?
C2 H2 0.9300 . ?
C3 C4 1.379(4) . ?
C3 H3 0.9300 . ?
C4 C5 1.386(3) . ?
C4 H4 0.9300 . ?
C5 C6 1.389(3) . ?
C5 H5 0.9300 . ?
C6 C7 1.497(3) . ?
C7 C10 1.440(3) . ?
C8 C20 1.397(3) . ?
C9 C10 1.367(3) . ?
C9 C14 1.493(3) . ?
C10 C11 1.513(3) . ?
C11 C12 1.523(3) . ?
C11 H11A 0.9700 . ?
C11 H11B 0.9700 . ?
C12 C13 1.507(4) . ?
C12 C15 1.552(3) . ?
C12 H12 0.9800 . ?
C13 C14 1.511(4) . ?
C13 H13A 0.9700 . ?
C13 H13B 0.9700 . ?
C14 H14A 0.9700 . ?
C14 H14B 0.9700 . ?
C15 C17 1.496(4) . ?
C15 C16 1.518(4) . ?
C15 C18 1.537(4) . ?
C16 H16A 0.9600 . ?
C16 H16B 0.9600 . ?
C16 H16C 0.9600 . ?
C17 H17A 0.9600 . ?
C17 H17B 0.9600 . ?
C17 H17C 0.9600 . ?
C18 H18A 0.9600 . ?
C18 H18B 0.9600 . ?
C18 H18C 0.9600 . ?
C19 C20 1.399(3) . ?
C19 H19 0.9300 . ?
C20 C21 1.458(3) . ?
C22 C23 1.456(4) . ?
C22 H22A 0.9700 . ?
C22 H22B 0.9700 . ?
C23 H23A 0.9600 . ?
C23 H23B 0.9600 . ?
C23 H23C 0.9600 . ?

loop_
_geom_torsion_atom_site_label_1
_geom_torsion_atom_site_label_2
_geom_torsion_atom_site_label_3
_geom_torsion_atom_site_label_4
_geom_torsion
_geom_torsion_site_symmetry_1
_geom_torsion_site_symmetry_2
_geom_torsion_site_symmetry_3
_geom_torsion_site_symmetry_4
_geom_torsion_publ_flag
C9 N1 N2 C19 177.4(2) . . . . ?
C8 N1 N2 C19 -0.8(3) . . . . ?
C6 C1 C2 C3 0.2(4) . . . . ?
C1 C2 C3 C4 -1.2(4) . . . . ?
C2 C3 C4 C5 0.6(4) . . . . ?
C3 C4 C5 C6 0.9(4) . . . . ?
C4 C5 C6 C1 -1.9(3) . . . . ?
C4 C5 C6 C7 -178.3(2) . . . . ?
C2 C1 C6 C5 1.3(3) . . . . ?
C2 C1 C6 C7 177.6(2) . . . . ?
C8 N3 C7 C10 -1.8(3) . . . . ?
C8 N3 C7 C6 -178.34(19) . . . . ?
C5 C6 C7 N3 41.6(3) . . . . ?
C1 C6 C7 N3 -134.6(2) . . . . ?
C5 C6 C7 C10 -135.0(2) . . . . ?
C1 C6 C7 C10 48.8(3) . . . . ?
C7 N3 C8 N1 0.0(3) . . . . ?
C7 N3 C8 C20 178.8(2) . . . . ?
N2 N1 C8 N3 179.2(2) . . . . ?
C9 N1 C8 N3 1.1(3) . . . . ?
N2 N1 C8 C20 0.2(3) . . . . ?
C9 N1 C8 C20 -178.0(2) . . . . ?
N2 N1 C9 C10 -178.3(2) . . . . ?
C8 N1 C9 C10 -0.4(3) . . . . ?
N2 N1 C9 C14 -1.7(4) . . . . ?
C8 N1 C9 C14 176.2(2) . . . . ?
N1 C9 C10 C7 -1.2(3) . . . . ?
C14 C9 C10 C7 -177.5(2) . . . . ?
N1 C9 C10 C11 174.8(2) . . . . ?
C14 C9 C10 C11 -1.5(4) . . . . ?
N3 C7 C10 C9 2.4(3) . . . . ?
C6 C7 C10 C9 178.7(2) . . . . ?
N3 C7 C10 C11 -173.5(2) . . . . ?
C6 C7 C10 C11 2.8(3) . . . . ?
C9 C10 C11 C12 -20.2(3) . . . . ?
C7 C10 C11 C12 155.6(2) . . . . ?
C10 C11 C12 C13 50.0(3) . . . . ?
C10 C11 C12 C15 -179.6(2) . . . . ?
C11 C12 C13 C14 -61.0(3) . . . . ?
C15 C12 C13 C14 168.8(2) . . . . ?
C10 C9 C14 C13 -7.9(4) . . . . ?
N1 C9 C14 C13 175.8(2) . . . . ?
C12 C13 C14 C9 39.4(3) . . . . ?
C13 C12 C15 C17 57.9(3) . . . . ?
C11 C12 C15 C17 -69.7(3) . . . . ?
C13 C12 C15 C16 179.9(3) . . . . ?
C11 C12 C15 C16 52.4(3) . . . . ?
C13 C12 C15 C18 -63.7(3) . . . . ?
C11 C12 C15 C18 168.8(2) . . . . ?
N1 N2 C19 C20 1.1(3) . . . . ?
N3 C8 C20 C19 -178.4(3) . . . . ?
N1 C8 C20 C19 0.5(3) . . . . ?
N3 C8 C20 C21 3.8(5) . . . . ?
N1 C8 C20 C21 -177.3(2) . . . . ?
N2 C19 C20 C8 -1.0(3) . . . . ?
N2 C19 C20 C21 176.7(3) . . . . ?
C22 O2 C21 O1 -0.5(4) . . . . ?
C22 O2 C21 C20 -178.1(2) . . . . ?
C8 C20 C21 O1 6.7(5) . . . . ?
C19 C20 C21 O1 -170.5(3) . . . . ?
C8 C20 C21 O2 -175.7(2) . . . . ?
C19 C20 C21 O2 7.1(4) . . . . ?
C21 O2 C22 C23 174.5(3) . . . . ?
